data_7245049
loop_
_publ_author_name
'Nicholas, Aaron D.'
'Garman, Leah C.'
'Albano, Nicolina'
'Cahill, Chris'

_publ_section_title
;
 Insight on noncovalent interactions and orbital constructs in
 low-dimensional antimony halide perovskites
;
_journal_name_full 'Physical Chemistry Chemical Physics'
_journal_paper_doi 10.1039/D2CP01996E
_journal_year 2022
_chemical_formula_moiety 'C5 H6 I4 N Sb'
_chemical_formula_sum 'C5 H6 I4 N Sb'
_chemical_formula_weight 709.47
_chemical_name_common C5H6NSbI4
_space_group_crystal_system monoclinic
_space_group_IT_number 15
_space_group_name_Hall '-C 2yc'
_space_group_name_H-M_alt 'C 1 2/c 1'
_atom_sites_solution_hydrogens geom
_audit_update_record
;
2021-03-05 deposited with the CCDC.	2022-06-06 downloaded from the CCDC.
;
_cell_angle_alpha 90
_cell_angle_beta 95.692(16)
_cell_angle_gamma 90
_cell_formula_units_Z 4
_cell_length_a 12.620(5)
_cell_length_b 13.647(8)
_cell_length_c 8.046(3)
_cell_measurement_reflns_used 4755
_cell_measurement_temperature 100.(2)
_cell_measurement_theta_max 26.5486
_cell_measurement_theta_min 2.2234
_cell_volume 1378.9(11)
_computing_cell_refinement 'SAINT V8.40A (Bruker Nano, Inc., 2019)'
_computing_data_collection 'Bruker Instrument Service vV6.2.12'
_computing_data_reduction 'SAINT V8.40A (Bruker Nano, Inc., 2019)'
_computing_molecular_graphics 'shelXle (C.B. Huebschle, rev 958)'
_computing_structure_refinement 'SHELXL-2018/3 (Sheldrick, 2018)'
_computing_structure_solution 'SHELXT 2014/5 (Sheldrick, 2014)'
_diffrn_ambient_temperature 100.(2)
_diffrn_detector_area_resol_mean 7.3910
_diffrn_measured_fraction_theta_full 0.992
_diffrn_measured_fraction_theta_max 0.992
_diffrn_measurement_device_type 'Bruker D8 QUEST'
_diffrn_measurement_method '\f and \w scans'
_diffrn_radiation_monochromator 'multilayer mirror'
_diffrn_radiation_type 'Mo K\a'
_diffrn_radiation_wavelength 0.71073
_diffrn_reflns_av_R_equivalents 0.0570
_diffrn_reflns_av_unetI/netI 0.0383
_diffrn_reflns_limit_h_max 15
_diffrn_reflns_limit_h_min -15
_diffrn_reflns_limit_k_max 16
_diffrn_reflns_limit_k_min -16
_diffrn_reflns_limit_l_max 10
_diffrn_reflns_limit_l_min -9
_diffrn_reflns_number 8915
_diffrn_reflns_theta_full 26.36
_diffrn_reflns_theta_max 26.36
_diffrn_reflns_theta_min 2.20
_diffrn_source 'microfocus sealed tube'
_diffrn_source_type 'Incoatec I\mS 3.0'
_exptl_absorpt_coefficient_mu 10.913
_exptl_absorpt_correction_T_max 0.75
_exptl_absorpt_correction_T_min 0.42
_exptl_absorpt_correction_type multi-scan
_exptl_absorpt_process_details
;
Krause, L., Herbst-Irmer, R., Sheldrick, G. M., Stalke, D. (2015).
"Comparison of silver and molybdenum microfocus X-ray sources for
single-crystal structure determination"
J. Appl. Cryst. 48, 3-10.
doi:10.1107/S1600576714022985
;
_exptl_crystal_colour 'clear intense red'
_exptl_crystal_density_diffrn 3.417
_exptl_crystal_density_method 'not measured'
_exptl_crystal_description Plate
_exptl_crystal_F_000 1224
_exptl_crystal_size_max 0.087
_exptl_crystal_size_mid 0.077
_exptl_crystal_size_min 0.072
_refine_diff_density_max 1.475
_refine_diff_density_min -1.577
_refine_ls_extinction_method none
_refine_ls_goodness_of_fit_ref 1.249
_refine_ls_hydrogen_treatment constr
_refine_ls_matrix_type full
_refine_ls_number_parameters 52
_refine_ls_number_reflns 1401
_refine_ls_number_restraints 18
_refine_ls_restrained_S_all 1.245
_refine_ls_R_factor_all 0.0511
_refine_ls_R_factor_gt 0.0467
_refine_ls_shift/su_max 0.000
_refine_ls_shift/su_mean 0.000
_refine_ls_structure_factor_coef Fsqd
_refine_ls_weighting_details 'w=1/[\s^2^(Fo^2^)+(0.0213P)^2^+111.3999P] where P=(Fo^2^+2Fc^2^)/3'
_refine_ls_weighting_scheme calc
_refine_ls_wR_factor_gt 0.1153
_refine_ls_wR_factor_ref 0.1169
_reflns_number_gt 1299
_reflns_number_total 1401
_reflns_threshold_expression 'I > 2\s(I)'
_cod_data_source_file d2cp01996e2.cif
_cod_data_source_block Cmpd6_LCG1_44_A
_cod_depositor_comments
;
The following automatic conversions were performed:

data item '_exptl_absorpt_correction_type' value 'Multi-Scan' was
changed to 'multi-scan' in accordance with the
/home/data/users/saulius/crontab/automatic-downloads/rss-feeds/RSC/lib/dictionaries/cif_core.dic
dictionary named 'cif_core.dic' version 2.4.2 last updated on
2011-04-26.

Automatic conversion script
Id: cif_fix_values 7556 2019-12-06 15:28:31Z antanas 
;
_cod_database_code 7245049

loop_
_space_group_symop_operation_xyz
'x, y, z'
'-x, y, -z+1/2'
'x+1/2, y+1/2, z'
'-x+1/2, y+1/2, -z+1/2'
'-x, -y, -z'
'x, -y, z-1/2'
'-x+1/2, -y+1/2, -z'
'x+1/2, -y+1/2, z-1/2'

loop_
_atom_site_type_symbol
_atom_site_label
_atom_site_fract_x
_atom_site_fract_y
_atom_site_fract_z
_atom_site_U_iso_or_equiv
_atom_site_adp_type
_atom_site_calc_flag
_atom_site_refinement_flags_adp
_atom_site_refinement_flags_occupancy
_atom_site_refinement_flags_posn
_atom_site_occupancy
_atom_site_disorder_assembly
_atom_site_disorder_group
I I1 0.36137(7) 0.76992(7) 0.36684(10) 0.0214(2) Uani d . . . 1 . .
I I2 0.64206(6) 0.91300(6) 0.58154(10) 0.0178(2) Uani d . . . 1 . .
Sb Sb1 0.5 0.91174(9) 0.25 0.0128(3) Uani d T P S 1 . .
N N1 0.5 0.6855(16) 0.75 0.044(4) Uani d TU P S 1 . .
H H4 0.5 0.749966 0.75 0.053 Uiso calc U P R 1 . .
C C1 0.5 0.4877(18) 0.75 0.035(4) Uani d TU P S 1 . .
H H1 0.5 0.418072 0.75 0.042 Uiso calc U P R 1 . .
C C2 0.4171(13) 0.5368(13) 0.812(2) 0.037(3) Uani d U . . 1 . .
H H2 0.359648 0.502279 0.853011 0.045 Uiso calc U . R 1 . .
C C3 0.4204(14) 0.6391(13) 0.813(2) 0.041(3) Uani d U . . 1 . .
H H3 0.365884 0.675415 0.85793 0.049 Uiso calc U . R 1 . .

loop_
_atom_site_aniso_label
_atom_site_aniso_U_11
_atom_site_aniso_U_22
_atom_site_aniso_U_33
_atom_site_aniso_U_12
_atom_site_aniso_U_13
_atom_site_aniso_U_23
I1 0.0144(4) 0.0302(5) 0.0199(4) -0.0073(3) 0.0036(3) 0.0051(4)
I2 0.0134(4) 0.0229(5) 0.0165(4) 0.0033(3) -0.0017(3) -0.0035(3)
Sb1 0.0097(5) 0.0167(6) 0.0123(5) 0 0.0031(4) 0
N1 0.036(8) 0.034(9) 0.054(9) 0 -0.037(8) 0
C1 0.039(9) 0.033(9) 0.035(9) 0 0.008(8) 0
C2 0.035(6) 0.036(7) 0.040(7) 0.004(5) -0.007(6) -0.007(5)
C3 0.034(6) 0.034(7) 0.049(7) 0.009(5) -0.022(6) -0.006(6)

loop_
_atom_type_symbol
_atom_type_description
_atom_type_scat_dispersion_real
_atom_type_scat_dispersion_imag
_atom_type_scat_source
C C 0.0033 0.0016 'International Tables Vol C Tables 4.2.6.8 and 6.1.1.4'
H H 0.0000 0.0000 'International Tables Vol C Tables 4.2.6.8 and 6.1.1.4'
I I -0.4742 1.8119 'International Tables Vol C Tables 4.2.6.8 and 6.1.1.4'
N N 0.0061 0.0033 'International Tables Vol C Tables 4.2.6.8 and 6.1.1.4'
Sb Sb -0.5866 1.5461 'International Tables Vol C Tables 4.2.6.8 and 6.1.1.4'

loop_
_geom_angle_atom_site_label_1
_geom_angle_atom_site_label_2
_geom_angle_atom_site_label_3
_geom_angle_site_symmetry_1
_geom_angle_site_symmetry_3
_geom_angle
_geom_angle_publ_flag
I1 Sb1 I1 2_655 . 93.76(6) ?
I1 Sb1 I2 2_655 2_655 92.42(4) ?
I1 Sb1 I2 . 2_655 88.02(3) ?
I1 Sb1 I2 2_655 . 88.02(3) ?
I1 Sb1 I2 . . 92.42(4) ?
I2 Sb1 I2 2_655 . 179.36(6) ?
C3 N1 C3 . 2_656 123.(2) ?
C3 N1 H4 . . 118.5 ?
C3 N1 H4 2_656 . 118.5 ?
C2 C1 C2 2_656 . 122.(2) ?
C2 C1 H1 2_656 . 119.1 ?
C2 C1 H1 . . 119.1 ?
C1 C2 C3 . . 117.6(18) ?
C1 C2 H2 . . 121.2 ?
C3 C2 H2 . . 121.2 ?
N1 C3 C2 . . 120.0(18) ?
N1 C3 H3 . . 120.0 ?
C2 C3 H3 . . 120.0 ?

loop_
_geom_bond_atom_site_label_1
_geom_bond_atom_site_label_2
_geom_bond_site_symmetry_2
_geom_bond_distance
_geom_bond_publ_flag
I1 Sb1 . 2.8313(15) ?
I2 Sb1 . 3.0630(13) ?
N1 C3 . 1.33(2) ?
N1 C3 2_656 1.33(2) ?
N1 H4 . 0.88 ?
C1 C2 2_656 1.38(2) ?
C1 C2 . 1.38(2) ?
C1 H1 . 0.95 ?
C2 C3 . 1.40(3) ?
C2 H2 . 0.95 ?
C3 H3 . 0.95 ?
